data_7001682
loop_
_publ_author_name
'Nomiya, Kenji'
'Saku, Yoshio'
'Yamada, Shingo'
'Takahashi, Wataru'
'Sekiya, Hiromi'
'Shinohara, Akira'
'Ishimaru, Megumi'
'Sakai, Yoshitaka'

_publ_section_title
;
 Synthesis and structure of dinuclear hafnium(IV) and zirconium(IV)
 complexes sandwiched between 2 mono-lacunary \a-Keggin
 polyoxometalates
;
_journal_issue 28
_journal_name_full 'Dalton Transactions'
_journal_page_first 5504
_journal_page_last 5511
_journal_paper_doi 10.1039/b902296a
_journal_year 2009
_chemical_formula_sum 'C32 H116 N8 O89 P2 W22 Zr2'
_chemical_formula_weight 6326.41
_chemical_name_systematic
;
?
;
_space_group_IT_number 2
_symmetry_cell_setting triclinic
_symmetry_space_group_name_Hall '-P 1'
_symmetry_space_group_name_H-M 'P -1'
_atom_sites_solution_hydrogens geom
_atom_sites_solution_primary direct
_atom_sites_solution_secondary difmap
_audit_creation_method SHELXL-97
_cell_angle_alpha 78.825(3)
_cell_angle_beta 79.372(3)
_cell_angle_gamma 88.416(3)
_cell_formula_units_Z 2
_cell_length_a 11.8103(19)
_cell_length_b 20.785(3)
_cell_length_c 23.081(4)
_cell_measurement_reflns_used 5497
_cell_measurement_temperature 90(2)
_cell_measurement_theta_max 28.21
_cell_measurement_theta_min 2.42
_cell_volume 5462.9(15)
_computing_cell_refinement 'Bruker SMART'
_computing_data_collection 'Bruker SMART'
_computing_data_reduction 'Bruker SAINT'
_computing_molecular_graphics 'Bruker SHELXTL'
_computing_publication_material 'Bruker SHELXTL'
_computing_structure_refinement 'SHELXL-97 (Sheldrick, 1997)'
_computing_structure_solution 'SHELXS-97 (Sheldrick, 1990)'
_diffrn_ambient_temperature 90(2)
_diffrn_detector_area_resol_mean 8.366
_diffrn_measured_fraction_theta_full 0.982
_diffrn_measured_fraction_theta_max 0.982
_diffrn_measurement_device_type 'CCD area detector'
_diffrn_measurement_method 'phi and omega scans'
_diffrn_radiation_monochromator graphite
_diffrn_radiation_source 'fine-focus sealed tube'
_diffrn_radiation_type MoK\a
_diffrn_radiation_wavelength 0.71073
_diffrn_reflns_av_R_equivalents 0.0381
_diffrn_reflns_av_sigmaI/netI 0.0766
_diffrn_reflns_limit_h_max 15
_diffrn_reflns_limit_h_min -15
_diffrn_reflns_limit_k_max 14
_diffrn_reflns_limit_k_min -27
_diffrn_reflns_limit_l_max 30
_diffrn_reflns_limit_l_min -30
_diffrn_reflns_number 38940
_diffrn_reflns_theta_full 28.27
_diffrn_reflns_theta_max 28.27
_diffrn_reflns_theta_min 0.91
_exptl_absorpt_coefficient_mu 23.374
_exptl_absorpt_correction_T_max 0.5407
_exptl_absorpt_correction_T_min 0.1273
_exptl_absorpt_correction_type empirical
_exptl_absorpt_process_details
;
SADABS; Sheldrick 1996
;
_exptl_crystal_colour colorless
_exptl_crystal_density_diffrn 3.846
_exptl_crystal_density_meas 0
_exptl_crystal_density_method 'not measured'
_exptl_crystal_description plate
_exptl_crystal_F_000 5628
_exptl_crystal_size_max 0.15
_exptl_crystal_size_mid 0.10
_exptl_crystal_size_min 0.03
_refine_diff_density_max 6.946
_refine_diff_density_min -4.442
_refine_diff_density_rms 0.642
_refine_ls_extinction_method none
_refine_ls_goodness_of_fit_ref 1.028
_refine_ls_hydrogen_treatment mixed
_refine_ls_matrix_type full
_refine_ls_number_parameters 1312
_refine_ls_number_reflns 26585
_refine_ls_number_restraints 3822
_refine_ls_restrained_S_all 0.968
_refine_ls_R_factor_all 0.0826
_refine_ls_R_factor_gt 0.0600
_refine_ls_shift/su_max 0.002
_refine_ls_shift/su_mean 0.000
_refine_ls_structure_factor_coef Fsqd
_refine_ls_weighting_details 'calc w=1/[\s^2^(Fo^2^)+(0.0924P)^2^+85.2448P] where P=(Fo^2^+2Fc^2^)/3'
_refine_ls_weighting_scheme calc
_refine_ls_wR_factor_gt 0.1575
_refine_ls_wR_factor_ref 0.1734
_reflns_number_gt 19844
_reflns_number_total 26585
_reflns_threshold_expression >2sigma(I)
_cod_data_source_file b902296a.txt
_cod_data_source_block wt001p-1
_cod_depositor_comments
;
The following automatic conversions were performed:
'_symmetry_cell_setting' value 'Triclinic' changed to 'triclinic'
according to '/home/saulius/struct/CIF-dictionaries/cif_core.dic'
dictionary named 'cif_core.dic' version 2.4.1 from 2010-06-29.

Automatic conversion script
Id: cif_fix_enum 1527 2010-12-29 10:47:43Z saulius 
;
_cod_original_sg_symbol_H-M P-1
_cod_database_code 7001682

loop_
_symmetry_equiv_pos_as_xyz
'x, y, z'
'-x, -y, -z'

loop_
_atom_site_label
_atom_site_type_symbol
_atom_site_fract_x
_atom_site_fract_y
_atom_site_fract_z
_atom_site_U_iso_or_equiv
_atom_site_adp_type
_atom_site_occupancy
_atom_site_symmetry_multiplicity
_atom_site_calc_flag
_atom_site_refinement_flags
_atom_site_disorder_assembly
_atom_site_disorder_group
C1 C 0.3314(19) 0.7982(11) 0.5036(10) 0.043(4) Uani 1 1 d U . .
C2 C 0.368(2) 0.8662(12) 0.4971(12) 0.053(4) Uani 1 1 d U . .
C3 C 0.307(2) 0.9866(12) 0.4853(12) 0.051(4) Uani 1 1 d U . .
C4 C 0.355(2) 0.9993(12) 0.5405(12) 0.054(5) Uani 1 1 d U . .
C5 C 0.6864(13) 0.3611(8) 0.1830(7) 0.019(3) Uani 1 1 d U . .
C6 C 0.6985(14) 0.3249(8) 0.2478(8) 0.022(3) Uani 1 1 d U . .
C7 C 0.6056(14) 0.3124(8) 0.3550(8) 0.021(3) Uani 1 1 d U . .
C8 C 0.5171(12) 0.3413(7) 0.4033(7) 0.015(3) Uani 1 1 d U . .
C9 C 1.111(2) 0.7820(12) 0.3849(12) 0.052(5) Uani 1 1 d U . .
C10 C 1.0287(17) 0.7639(10) 0.4441(9) 0.035(3) Uani 1 1 d U . .
C11 C 0.8222(17) 0.7671(9) 0.4881(9) 0.033(3) Uani 1 1 d U . .
C12 C 0.7039(18) 0.7938(10) 0.4760(10) 0.036(4) Uani 1 1 d U . .
C13 C 0.2079(15) 0.4029(9) 0.4596(8) 0.027(3) Uani 1 1 d U . .
C14 C 0.2567(15) 0.4718(8) 0.4234(8) 0.025(3) Uani 1 1 d U . .
C15 C 0.2391(15) 0.5267(9) 0.5143(8) 0.027(3) Uani 1 1 d U . .
C16 C 0.1523(19) 0.5783(11) 0.4925(10) 0.041(4) Uani 1 1 d U . .
C17 C 0.9557(16) 0.5409(9) 0.6790(9) 0.031(4) Uani 1 1 d U . .
C18 C 0.8532(19) 0.5020(11) 0.7211(11) 0.044(4) Uani 1 1 d U . .
C19 C 0.794(2) 0.4264(12) 0.8193(11) 0.049(4) Uani 1 1 d U . .
C20 C 0.818(2) 0.4218(12) 0.8876(12) 0.054(5) Uani 1 1 d U . .
C21 C 0.7687(16) 0.1609(9) 0.7662(9) 0.029(4) Uani 1 1 d U . .
C22 C 0.7696(15) 0.1370(8) 0.8324(8) 0.025(3) Uani 1 1 d U . .
C23 C 0.9019(15) 0.1000(8) 0.9051(8) 0.025(3) Uani 1 1 d U . .
C24 C 1.0248(16) 0.0861(9) 0.9100(9) 0.030(4) Uani 1 1 d U . .
N1 N 0.2712(18) 0.9104(10) 0.4931(10) 0.056(4) Uani 1 1 d U . .
N2 N 0.5970(11) 0.3431(6) 0.2927(6) 0.016(2) Uani 1 1 d U . .
N3 N 0.9143(13) 0.7941(7) 0.4341(7) 0.030(2) Uani 1 1 d U . .
N4 N 0.3161(12) 0.5055(7) 0.4605(7) 0.024(2) Uani 1 1 d U . .
N5 N 0.8958(16) 0.4680(9) 0.7778(9) 0.048(3) Uani 1 1 d U . .
N6 N 0.8891(11) 0.1152(6) 0.8410(6) 0.020(2) Uani 1 1 d U . .
O1A O 0.8607(10) 0.8740(5) 1.2989(5) 0.021(2) Uani 1 1 d U . .
O2A O 0.9575(9) 0.6222(5) 1.3957(5) 0.019(2) Uani 1 1 d U . .
O3A O 1.0993(9) 0.7185(5) 1.1517(5) 0.020(2) Uani 1 1 d U . .
O4A O 0.8705(9) 0.7408(5) 1.3399(5) 0.0143(15) Uani 1 1 d U . .
O5A O 0.9871(8) 0.6634(5) 1.2715(5) 0.0127(15) Uani 1 1 d U . .
O6A O 0.9448(9) 0.7856(5) 1.2243(5) 0.0141(15) Uani 1 1 d U . .
O7A O 0.6671(8) 0.7934(5) 1.3306(5) 0.0122(14) Uani 1 1 d U . .
O8A O 0.7221(8) 0.6453(5) 1.3894(4) 0.0118(14) Uani 1 1 d U . .
O9A O 0.8335(8) 0.5688(5) 1.3242(5) 0.0118(14) Uani 1 1 d U . .
O10A O 0.9246(8) 0.6198(5) 1.1842(5) 0.0125(14) Uani 1 1 d U . .
O11A O 0.8794(8) 0.7400(5) 1.1324(5) 0.0114(14) Uani 1 1 d U . .
O12A O 0.7386(9) 0.8371(5) 1.2147(5) 0.0142(14) Uani 1 1 d U . .
O13A O 0.4463(9) 0.8406(5) 1.3707(5) 0.019(2) Uani 1 1 d U . .
O14A O 0.5392(9) 0.5851(5) 1.4761(5) 0.016(2) Uani 1 1 d U . .
O15A O 0.7517(9) 0.4378(5) 1.3523(5) 0.020(2) Uani 1 1 d U . .
O16A O 0.9069(9) 0.5282(5) 1.1103(5) 0.021(2) Uani 1 1 d U . .
O17A O 0.5862(10) 0.9188(5) 1.1549(5) 0.023(2) Uani 1 1 d U . .
O18A O 0.5225(9) 0.7110(5) 1.4054(5) 0.0137(15) Uani 1 1 d U . .
O19A O 0.6149(8) 0.5505(5) 1.3639(5) 0.0131(14) Uani 1 1 d U . .
O20A O 0.8196(9) 0.5083(5) 1.2350(5) 0.0139(15) Uani 1 1 d U . .
O21A O 0.7813(8) 0.6412(5) 1.1086(5) 0.0139(14) Uani 1 1 d U . .
O22A O 0.7087(8) 0.8236(5) 1.1041(5) 0.0131(14) Uani 1 1 d U . .
O23A O 0.5255(9) 0.8151(5) 1.2558(5) 0.0143(15) Uani 1 1 d U . .
O24A O 0.3709(9) 0.7320(5) 1.3335(5) 0.0152(15) Uani 1 1 d U . .
O25A O 0.4167(8) 0.6101(5) 1.3819(5) 0.0133(15) Uani 1 1 d U . .
O26A O 0.5953(8) 0.4836(5) 1.2780(5) 0.0130(15) Uani 1 1 d U . .
O27A O 0.6700(8) 0.5276(5) 1.1610(4) 0.0114(14) Uani 1 1 d U . .
O28A O 0.5936(8) 0.7210(5) 1.0805(5) 0.0127(14) Uani 1 1 d U . .
O29A O 0.4815(8) 0.7999(5) 1.1501(5) 0.0134(15) Uani 1 1 d U . .
O30A O 0.2261(9) 0.6288(5) 1.3244(5) 0.021(2) Uani 1 1 d U . .
O31A O 0.4409(9) 0.4832(5) 1.1989(5) 0.020(2) Uani 1 1 d U . .
O32A O 0.3592(9) 0.7140(5) 1.1064(5) 0.015(2) Uani 1 1 d U . .
O33A O 0.3932(8) 0.6928(5) 1.2279(4) 0.0091(14) Uani 1 1 d U . .
O34A O 0.4322(8) 0.5742(5) 1.2759(5) 0.0125(14) Uani 1 1 d U . .
O35A O 0.5010(8) 0.6164(5) 1.1616(5) 0.0118(14) Uani 1 1 d U . .
O36A O 0.5699(8) 0.6782(5) 1.3013(5) 0.0115(12) Uani 1 1 d U . .
O37A O 0.6766(8) 0.6053(5) 1.2355(5) 0.0113(12) Uani 1 1 d U . .
O38A O 0.6340(8) 0.7211(5) 1.1899(4) 0.0113(12) Uani 1 1 d U . .
O39A O 0.7796(8) 0.6996(5) 1.2574(4) 0.0116(12) Uani 1 1 d U . .
O1B O 0.6777(9) 0.6254(5) 0.6820(5) 0.0149(19) Uani 1 1 d U . .
O2B O 0.5743(8) 0.8784(5) 0.5838(5) 0.0150(19) Uani 1 1 d U . .
O3B O 0.4261(8) 0.7797(5) 0.8247(5) 0.0138(19) Uani 1 1 d U . .
O4B O 0.6635(8) 0.7608(5) 0.6385(4) 0.0100(14) Uani 1 1 d U . .
O5B O 0.5442(8) 0.8353(5) 0.7065(5) 0.0144(15) Uani 1 1 d U . .
O6B O 0.5851(8) 0.7137(5) 0.7529(4) 0.0108(14) Uani 1 1 d U . .
O7B O 0.8681(8) 0.7111(5) 0.6486(4) 0.0096(14) Uani 1 1 d U . .
O8B O 0.8109(8) 0.8598(5) 0.5926(4) 0.0105(14) Uani 1 1 d U . .
O9B O 0.6935(8) 0.9334(5) 0.6585(5) 0.0120(14) Uani 1 1 d U . .
O10B O 0.5992(8) 0.8796(5) 0.7973(5) 0.0116(14) Uani 1 1 d U . .
O11B O 0.6461(8) 0.7579(5) 0.8465(4) 0.0110(14) Uani 1 1 d U . .
O12B O 0.7955(8) 0.6671(5) 0.7635(5) 0.0129(14) Uani 1 1 d U . .
O13B O 1.0946(8) 0.6703(5) 0.6061(5) 0.0123(19) Uani 1 1 d U . .
O14B O 0.9965(8) 0.9229(5) 0.5073(4) 0.0113(18) Uani 1 1 d U . .
O15B O 0.7658(9) 1.0632(5) 0.6312(5) 0.020(2) Uani 1 1 d U . .
O16B O 0.6094(9) 0.9702(5) 0.8747(5) 0.019(2) Uani 1 1 d U . .
O17B O 0.9490(9) 0.5847(5) 0.8210(5) 0.019(2) Uani 1 1 d U . .
O18B O 1.0128(8) 0.7988(5) 0.5765(4) 0.0099(14) Uani 1 1 d U . .
O19B O 0.9118(8) 0.9577(5) 0.6201(5) 0.0123(14) Uani 1 1 d U . .
O20B O 0.6997(9) 0.9943(5) 0.7498(5) 0.0159(15) Uani 1 1 d U . .
O21B O 0.7409(9) 0.8589(5) 0.8738(5) 0.0139(14) Uani 1 1 d U . .
O22B O 0.8203(9) 0.6785(5) 0.8739(5) 0.0150(14) Uani 1 1 d U . .
O23B O 1.0106(8) 0.6899(5) 0.7235(4) 0.0116(14) Uani 1 1 d U . .
O24B O 1.1631(8) 0.7769(5) 0.6493(5) 0.0127(15) Uani 1 1 d U . .
O25B O 1.1166(8) 0.8979(5) 0.6014(4) 0.0103(14) Uani 1 1 d U . .
O26B O 0.9212(9) 1.0186(5) 0.7095(5) 0.0138(15) Uani 1 1 d U . .
O27B O 0.8458(9) 0.9740(5) 0.8252(5) 0.0134(14) Uani 1 1 d U . .
O28B O 0.9281(9) 0.7808(5) 0.9001(5) 0.0143(14) Uani 1 1 d U . .
O29B O 1.0476(8) 0.7032(5) 0.8310(5) 0.0134(15) Uani 1 1 d U . .
O30B O 1.3030(9) 0.8783(5) 0.6626(5) 0.018(2) Uani 1 1 d U . .
O31B O 1.0726(10) 1.0171(5) 0.7916(5) 0.020(2) Uani 1 1 d U . .
O32B O 1.1643(9) 0.7898(5) 0.8782(5) 0.019(2) Uani 1 1 d U . .
O33B O 1.1353(8) 0.8123(5) 0.7572(4) 0.0113(14) Uani 1 1 d U . .
O34B O 1.0914(8) 0.9323(5) 0.7094(5) 0.0117(14) Uani 1 1 d U . .
O35B O 1.0163(8) 0.8856(5) 0.8228(5) 0.0127(14) Uani 1 1 d U . .
O36B O 0.9605(8) 0.8276(5) 0.6814(4) 0.0091(12) Uani 1 1 d U . .
O37B O 0.8456(8) 0.8962(5) 0.7480(5) 0.0115(12) Uani 1 1 d U . .
O38B O 0.8932(8) 0.7821(5) 0.7913(4) 0.0103(12) Uani 1 1 d U . .
O39B O 0.7518(8) 0.8021(5) 0.7227(4) 0.0093(12) Uani 1 1 d U . .
O1M O 0.7741(9) 0.6915(5) 0.9924(5) 0.0152(15) Uani 1 1 d U . .
O2M O 0.7467(9) 0.8065(5) 0.9887(5) 0.0142(14) Uani 1 1 d U . .
O1S O 0.7995(13) 0.5667(8) 0.9740(7) 0.049(3) Uani 1 1 d U . .
O2S O 0.8838(12) 0.9255(6) 0.9474(6) 0.035(2) Uani 1 1 d U . .
O3S O 0.3852(11) 0.4062(6) 0.1234(6) 0.034(3) Uani 1 1 d U . .
O4S O 0.1713(9) 0.7606(6) 0.0286(5) 0.023(2) Uani 1 1 d U . .
O5S O 0.3573(10) 0.7198(6) 0.9470(5) 0.024(2) Uani 1 1 d U . .
O6S O 0.9019(11) 0.9302(6) 0.4017(6) 0.030(2) Uani 1 1 d U . .
O7S O 0.0000 0.5000 0.0000 0.080(8) Uani 1 2 d SU . .
O8S O 0.574(2) 0.4093(11) 0.0352(11) 0.023(4) Uani 0.50 1 d PU . .
O1WA O 0.9503(10) 0.7654(6) 1.0162(5) 0.023(2) Uani 1 1 d U . .
O1WB O 0.5730(9) 0.7383(5) 0.9634(5) 0.019(2) Uani 1 1 d U . .
P1A P 0.6649(3) 0.67680(16) 1.24549(16) 0.0066(6) Uani 1 1 d U . .
P1B P 0.8626(3) 0.82661(17) 0.73629(16) 0.0071(6) Uani 1 1 d U . .
W1A W 0.81337(5) 0.80574(3) 1.28018(3) 0.01372(13) Uani 1 1 d U . .
W2A W 0.87877(5) 0.64788(3) 1.34160(3) 0.01190(12) Uani 1 1 d U . .
W3A W 0.96088(5) 0.70700(3) 1.18984(3) 0.01155(12) Uani 1 1 d U . .
W4A W 0.50475(5) 0.77914(3) 1.33628(3) 0.01455(13) Uani 1 1 d U . .
W5A W 0.56658(5) 0.62357(3) 1.40190(3) 0.01157(12) Uani 1 1 d U . .
W6A W 0.72324(5) 0.51073(3) 1.30930(3) 0.01119(12) Uani 1 1 d U . .
W7A W 0.81697(5) 0.56822(3) 1.15792(3) 0.01057(12) Uani 1 1 d U . .
W8A W 0.61371(5) 0.83641(3) 1.17179(3) 0.01253(12) Uani 1 1 d U . .
W9A W 0.36855(5) 0.64985(3) 1.30706(3) 0.01237(12) Uani 1 1 d U . .
W10A W 0.52904(5) 0.53947(3) 1.21520(3) 0.01077(12) Uani 1 1 d U . .
W11A W 0.47259(5) 0.71034(3) 1.14328(3) 0.00960(12) Uani 1 1 d U . .
W1B W 0.72277(5) 0.69648(3) 0.69731(3) 0.00911(12) Uani 1 1 d U . .
W2B W 0.65411(5) 0.85228(3) 0.63813(3) 0.00968(12) Uani 1 1 d U . .
W3B W 0.56578(5) 0.79142(3) 0.78905(3) 0.00926(12) Uani 1 1 d U . .
W4B W 1.03074(5) 0.72914(3) 0.64324(3) 0.00967(12) Uani 1 1 d U . .
W5B W 0.96584(5) 0.88627(3) 0.58163(3) 0.00882(11) Uani 1 1 d U . .
W6B W 0.79625(5) 0.99298(3) 0.67537(3) 0.01105(12) Uani 1 1 d U . .
W7B W 0.70127(5) 0.93120(3) 0.82590(3) 0.01253(12) Uani 1 1 d U . .
W8B W 0.92012(5) 0.66664(3) 0.80714(3) 0.00992(12) Uani 1 1 d U . .
W9B W 1.16008(5) 0.85806(3) 0.67732(3) 0.01078(12) Uani 1 1 d U . .
W10B W 0.98894(5) 0.96286(3) 0.77077(3) 0.01264(12) Uani 1 1 d U . .
W11B W 1.05215(5) 0.79252(3) 0.83988(3) 0.01048(12) Uani 1 1 d U . .
Zr1A Zr 0.77268(11) 0.73991(7) 1.06765(6) 0.0090(3) Uani 1 1 d U . .
Zr1B Zr 0.75136(11) 0.75860(6) 0.91294(6) 0.0086(3) Uani 1 1 d U . .

loop_
_atom_site_aniso_label
_atom_site_aniso_U_11
_atom_site_aniso_U_22
_atom_site_aniso_U_33
_atom_site_aniso_U_23
_atom_site_aniso_U_13
_atom_site_aniso_U_12
C1 0.043(6) 0.041(6) 0.041(6) -0.005(4) -0.002(4) 0.005(4)
C2 0.054(5) 0.054(5) 0.053(5) -0.012(4) -0.010(4) -0.001(4)
C3 0.051(5) 0.051(5) 0.053(5) -0.010(4) -0.011(4) -0.003(4)
C4 0.054(6) 0.054(6) 0.056(6) -0.012(4) -0.009(4) -0.002(4)
C5 0.018(4) 0.018(4) 0.018(5) -0.002(4) 0.001(4) 0.001(4)
C6 0.022(4) 0.022(4) 0.021(4) -0.005(3) -0.001(3) 0.003(3)
C7 0.019(4) 0.019(4) 0.023(4) -0.005(3) -0.001(3) 0.003(3)
C8 0.012(4) 0.018(4) 0.015(4) -0.005(4) -0.001(4) -0.002(3)
C9 0.051(6) 0.054(6) 0.051(6) -0.016(4) -0.007(4) -0.002(4)
C10 0.035(4) 0.039(4) 0.034(4) -0.014(4) -0.008(4) 0.001(4)
C11 0.036(4) 0.034(4) 0.033(4) -0.011(3) -0.008(4) -0.002(4)
C12 0.037(5) 0.037(5) 0.035(5) -0.007(4) -0.007(4) 0.002(4)
C13 0.029(5) 0.025(5) 0.027(5) -0.004(4) -0.007(4) -0.003(4)
C14 0.028(4) 0.023(4) 0.025(4) -0.007(3) -0.004(3) -0.001(3)
C15 0.028(4) 0.028(4) 0.025(4) -0.006(3) -0.005(3) -0.002(3)
C16 0.041(5) 0.042(5) 0.040(6) -0.008(4) -0.006(4) 0.005(4)
C17 0.033(5) 0.028(5) 0.033(5) -0.007(4) -0.005(4) -0.001(4)
C18 0.042(5) 0.044(5) 0.045(5) -0.001(4) -0.011(4) 0.001(4)
C19 0.045(5) 0.051(5) 0.051(5) -0.005(4) -0.011(4) -0.002(4)
C20 0.054(6) 0.053(6) 0.054(6) -0.010(4) -0.008(4) 0.001(4)
C21 0.027(5) 0.030(5) 0.030(5) -0.005(4) -0.008(4) 0.002(4)
C22 0.022(4) 0.025(4) 0.027(4) -0.004(3) -0.005(3) -0.001(3)
C23 0.027(4) 0.023(4) 0.025(4) -0.006(3) -0.002(3) 0.001(3)
C24 0.033(5) 0.028(5) 0.031(5) -0.007(4) -0.006(4) 0.006(4)
N1 0.054(5) 0.058(5) 0.055(5) -0.010(4) -0.011(4) -0.002(4)
N2 0.013(3) 0.015(3) 0.019(4) -0.005(3) -0.003(3) -0.001(3)
N3 0.031(4) 0.032(4) 0.029(4) -0.013(3) -0.007(3) 0.000(3)
N4 0.025(4) 0.024(4) 0.022(4) -0.003(3) -0.005(3) -0.001(3)
N5 0.044(4) 0.047(4) 0.049(4) -0.001(3) -0.009(3) 0.001(3)
N6 0.021(4) 0.018(4) 0.023(4) -0.006(3) -0.004(3) 0.000(3)
O1A 0.028(4) 0.021(4) 0.016(4) -0.007(3) -0.002(3) -0.004(3)
O2A 0.018(3) 0.022(4) 0.018(4) -0.004(3) -0.006(3) -0.006(3)
O3A 0.020(4) 0.022(4) 0.019(4) -0.002(3) -0.002(3) -0.002(3)
O4A 0.016(3) 0.015(3) 0.013(3) -0.005(2) -0.003(2) -0.006(2)
O5A 0.012(3) 0.016(3) 0.011(3) -0.001(2) -0.003(2) -0.003(2)
O6A 0.016(3) 0.017(3) 0.010(3) -0.003(2) -0.004(2) -0.004(2)
O7A 0.016(2) 0.013(2) 0.008(2) -0.002(2) -0.003(2) 0.000(2)
O8A 0.012(2) 0.014(2) 0.009(2) -0.002(2) -0.001(2) -0.001(2)
O9A 0.010(2) 0.013(2) 0.012(2) -0.003(2) -0.001(2) -0.003(2)
O10A 0.011(2) 0.015(2) 0.012(2) -0.004(2) -0.004(2) -0.001(2)
O11A 0.011(2) 0.015(2) 0.011(2) -0.005(2) -0.005(2) -0.005(2)
O12A 0.017(2) 0.014(2) 0.012(3) -0.004(2) -0.002(2) -0.003(2)
O13A 0.024(4) 0.015(3) 0.017(4) -0.006(3) 0.003(3) 0.003(3)
O14A 0.017(3) 0.019(3) 0.012(4) -0.003(3) 0.000(3) 0.000(3)
O15A 0.019(4) 0.020(4) 0.022(4) -0.003(3) -0.006(3) 0.002(3)
O16A 0.020(4) 0.022(4) 0.023(4) -0.010(3) -0.005(3) 0.000(3)
O17A 0.026(4) 0.017(4) 0.025(4) -0.004(3) 0.000(3) 0.002(3)
O18A 0.015(3) 0.015(3) 0.011(3) -0.004(2) 0.000(2) 0.001(2)
O19A 0.012(2) 0.014(2) 0.013(3) -0.003(2) -0.001(2) -0.001(2)
O20A 0.014(3) 0.015(3) 0.014(3) -0.005(2) -0.004(2) 0.002(2)
O21A 0.013(2) 0.016(2) 0.013(3) -0.004(2) -0.004(2) -0.001(2)
O22A 0.014(2) 0.014(2) 0.012(3) -0.004(2) -0.003(2) -0.001(2)
O23A 0.016(2) 0.013(2) 0.012(3) -0.001(2) 0.000(2) 0.002(2)
O24A 0.013(3) 0.015(3) 0.015(3) -0.001(2) 0.001(2) 0.003(2)
O25A 0.013(3) 0.014(3) 0.013(3) -0.003(2) 0.000(2) -0.002(2)
O26A 0.013(3) 0.012(3) 0.014(3) -0.001(2) -0.003(2) 0.001(2)
O27A 0.014(3) 0.012(3) 0.009(3) -0.001(2) -0.003(2) 0.001(2)
O28A 0.013(2) 0.012(2) 0.012(2) -0.004(2) -0.001(2) 0.002(2)
O29A 0.014(3) 0.012(3) 0.014(3) -0.004(2) 0.000(2) 0.002(2)
O30A 0.016(3) 0.023(4) 0.021(4) 0.000(3) -0.002(3) -0.001(3)
O31A 0.019(4) 0.020(4) 0.023(4) -0.004(3) -0.005(3) -0.001(3)
O32A 0.014(3) 0.017(3) 0.012(4) 0.003(3) -0.002(3) 0.003(3)
O33A 0.010(2) 0.011(2) 0.006(2) 0.001(2) -0.002(2) 0.002(2)
O34A 0.013(2) 0.014(2) 0.011(2) -0.001(2) -0.003(2) 0.002(2)
O35A 0.013(2) 0.012(2) 0.010(2) -0.002(2) -0.001(2) 0.003(2)
O36A 0.012(2) 0.012(2) 0.010(2) -0.0035(18) 0.0002(19) -0.0002(19)
O37A 0.012(2) 0.012(2) 0.010(2) -0.0023(18) -0.0033(19) 0.0003(19)
O38A 0.012(2) 0.012(2) 0.009(2) -0.0022(19) -0.0011(19) 0.0014(19)
O39A 0.012(2) 0.014(2) 0.010(2) -0.0039(18) -0.0022(19) -0.0019(19)
O1B 0.014(3) 0.014(3) 0.017(4) -0.005(3) -0.004(3) 0.002(3)
O2B 0.011(3) 0.019(3) 0.015(4) -0.002(3) -0.003(3) -0.003(3)
O3B 0.013(3) 0.014(3) 0.013(3) -0.002(3) 0.001(3) 0.000(3)
O4B 0.009(2) 0.010(2) 0.011(3) -0.001(2) -0.004(2) -0.001(2)
O5B 0.012(3) 0.015(3) 0.015(3) -0.004(2) 0.000(2) -0.002(2)
O6B 0.010(2) 0.012(2) 0.011(3) 0.000(2) -0.003(2) 0.001(2)
O7B 0.010(2) 0.012(2) 0.007(2) -0.002(2) -0.004(2) 0.000(2)
O8B 0.012(2) 0.010(2) 0.010(2) -0.003(2) -0.002(2) -0.001(2)
O9B 0.012(2) 0.012(2) 0.013(3) -0.004(2) -0.001(2) 0.001(2)
O10B 0.011(2) 0.011(2) 0.012(3) -0.004(2) 0.000(2) 0.002(2)
O11B 0.011(2) 0.012(2) 0.011(2) -0.006(2) 0.001(2) -0.001(2)
O12B 0.012(2) 0.013(2) 0.013(3) -0.002(2) -0.002(2) 0.003(2)
O13B 0.011(3) 0.014(3) 0.011(3) -0.002(3) -0.001(3) 0.001(3)
O14B 0.016(3) 0.014(3) 0.003(3) -0.001(3) -0.001(3) -0.001(3)
O15B 0.021(4) 0.020(4) 0.019(4) -0.007(3) -0.001(3) 0.003(3)
O16B 0.021(4) 0.019(4) 0.017(4) -0.007(3) 0.001(3) 0.003(3)
O17B 0.018(3) 0.020(3) 0.020(4) -0.006(3) -0.001(3) 0.005(3)
O18B 0.009(2) 0.013(2) 0.008(3) -0.003(2) -0.002(2) 0.000(2)
O19B 0.012(2) 0.013(2) 0.011(2) -0.002(2) -0.001(2) 0.000(2)
O20B 0.017(3) 0.015(3) 0.015(3) -0.007(2) 0.003(2) 0.000(2)
O21B 0.014(2) 0.015(2) 0.013(3) -0.004(2) -0.002(2) 0.000(2)
O22B 0.014(2) 0.015(2) 0.015(2) -0.003(2) -0.002(2) 0.001(2)
O23B 0.012(2) 0.016(2) 0.008(2) -0.003(2) -0.004(2) 0.001(2)
O24B 0.011(2) 0.014(3) 0.013(3) -0.003(2) -0.002(2) 0.000(2)
O25B 0.010(2) 0.013(3) 0.008(3) -0.001(2) -0.002(2) -0.003(2)
O26B 0.016(3) 0.014(3) 0.013(3) -0.004(2) -0.003(2) -0.003(2)
O27B 0.016(2) 0.014(2) 0.010(3) -0.003(2) -0.002(2) 0.001(2)
O28B 0.013(2) 0.017(2) 0.013(2) -0.005(2) -0.003(2) -0.001(2)
O29B 0.010(2) 0.017(3) 0.012(3) -0.002(2) -0.001(2) 0.004(2)
O30B 0.012(3) 0.022(4) 0.019(4) -0.005(3) -0.003(3) -0.004(3)
O31B 0.025(4) 0.021(4) 0.017(4) -0.008(3) -0.004(3) -0.005(3)
O32B 0.019(4) 0.023(4) 0.016(4) -0.004(3) -0.005(3) -0.001(3)
O33B 0.011(2) 0.015(2) 0.008(2) -0.002(2) -0.001(2) -0.001(2)
O34B 0.011(2) 0.014(2) 0.010(2) -0.003(2) -0.001(2) -0.004(2)
O35B 0.014(2) 0.016(2) 0.010(2) -0.006(2) -0.002(2) -0.001(2)
O36B 0.008(2) 0.012(2) 0.009(2) -0.0051(18) -0.0025(18) 0.0007(19)
O37B 0.012(2) 0.013(2) 0.011(2) -0.0055(18) -0.0009(19) -0.0004(19)
O38B 0.008(2) 0.014(2) 0.009(2) -0.0025(19) -0.0027(19) 0.0008(19)
O39B 0.009(2) 0.011(2) 0.009(2) -0.0039(18) -0.0033(18) -0.0003(19)
O1M 0.015(2) 0.018(3) 0.013(3) -0.005(2) -0.002(2) 0.003(2)
O2M 0.016(2) 0.016(2) 0.013(3) -0.007(2) -0.002(2) -0.001(2)
O1S 0.050(4) 0.048(4) 0.045(4) -0.004(3) -0.006(3) 0.002(3)
O2S 0.042(4) 0.035(4) 0.030(4) -0.010(3) -0.003(3) -0.005(3)
O3S 0.036(4) 0.036(4) 0.032(4) -0.014(3) -0.004(3) -0.005(3)
O4S 0.018(4) 0.031(4) 0.019(4) -0.004(3) -0.003(3) -0.001(3)
O5S 0.020(4) 0.030(4) 0.022(4) -0.002(3) -0.004(3) -0.001(3)
O6S 0.028(4) 0.032(4) 0.032(4) -0.008(3) -0.006(3) -0.003(3)
O7S 0.082(9) 0.080(9) 0.078(9) -0.017(5) -0.013(5) 0.002(5)
O8S 0.026(5) 0.022(5) 0.023(5) -0.007(4) -0.003(4) -0.002(4)
O1WA 0.019(4) 0.032(4) 0.016(4) -0.002(3) -0.001(3) -0.003(3)
O1WB 0.013(3) 0.027(4) 0.015(4) -0.001(3) -0.003(3) 0.000(3)
P1A 0.0066(14) 0.0073(14) 0.0064(15) -0.0028(12) -0.0004(12) -0.0001(12)
P1B 0.0040(13) 0.0106(15) 0.0077(16) -0.0028(12) -0.0028(12) -0.0003(12)
W1A 0.0211(3) 0.0124(3) 0.0087(3) -0.0052(2) -0.0011(2) -0.0072(2)
W2A 0.0115(3) 0.0161(3) 0.0093(3) -0.0041(2) -0.0028(2) -0.0039(2)
W3A 0.0085(3) 0.0189(3) 0.0078(3) -0.0034(2) -0.0011(2) -0.0041(2)
W4A 0.0197(3) 0.0135(3) 0.0098(3) -0.0057(2) 0.0023(2) 0.0046(2)
W5A 0.0107(3) 0.0139(3) 0.0091(3) -0.0016(2) 0.0000(2) 0.0005(2)
W6A 0.0109(3) 0.0092(3) 0.0145(3) -0.0031(2) -0.0044(2) 0.0005(2)
W7A 0.0098(3) 0.0117(3) 0.0119(3) -0.0072(2) -0.0015(2) 0.0027(2)
W8A 0.0196(3) 0.0076(3) 0.0099(3) -0.0039(2) 0.0006(2) 0.0012(2)
W9A 0.0078(3) 0.0162(3) 0.0110(3) -0.0006(2) 0.0014(2) 0.0014(2)
W10A 0.0105(3) 0.0089(3) 0.0147(3) -0.0039(2) -0.0048(2) -0.0017(2)
W11A 0.0070(2) 0.0123(3) 0.0094(3) -0.0026(2) -0.0006(2) 0.0014(2)
W1B 0.0085(2) 0.0102(3) 0.0103(3) -0.0047(2) -0.0029(2) -0.0006(2)
W2B 0.0070(2) 0.0125(3) 0.0099(3) -0.0016(2) -0.0030(2) 0.0001(2)
W3B 0.0055(2) 0.0128(3) 0.0095(3) -0.0029(2) -0.0009(2) 0.00057(19)
W4B 0.0088(2) 0.0127(3) 0.0085(3) -0.0052(2) -0.0012(2) 0.0028(2)
W5B 0.0078(2) 0.0110(3) 0.0082(3) -0.0033(2) -0.0011(2) 0.0001(2)
W6B 0.0121(3) 0.0093(3) 0.0114(3) -0.0032(2) 0.0000(2) 0.0000(2)
W7B 0.0144(3) 0.0115(3) 0.0112(3) -0.0055(2) 0.0023(2) 0.0014(2)
W8B 0.0091(2) 0.0130(3) 0.0083(3) -0.0036(2) -0.0021(2) 0.0036(2)
W9B 0.0059(2) 0.0186(3) 0.0086(3) -0.0045(2) -0.0009(2) -0.0020(2)
W10B 0.0145(3) 0.0139(3) 0.0109(3) -0.0065(2) -0.0009(2) -0.0045(2)
W11B 0.0056(2) 0.0194(3) 0.0069(3) -0.0036(2) -0.0011(2) -0.0002(2)
Zr1A 0.0074(6) 0.0133(6) 0.0068(7) -0.0044(5) 0.0000(5) -0.0015(5)
Zr1B 0.0062(6) 0.0132(6) 0.0077(7) -0.0047(5) -0.0018(5) 0.0003(5)

loop_
_atom_type_symbol
_atom_type_description
_atom_type_scat_dispersion_real
_atom_type_scat_dispersion_imag
_atom_type_scat_source
C C 0.0033 0.0016 'International Tables Vol C Tables 4.2.6.8 and 6.1.1.4'
H H 0.0000 0.0000 'International Tables Vol C Tables 4.2.6.8 and 6.1.1.4'
N N 0.0061 0.0033 'International Tables Vol C Tables 4.2.6.8 and 6.1.1.4'
O O 0.0106 0.0060 'International Tables Vol C Tables 4.2.6.8 and 6.1.1.4'
P P 0.1023 0.0942 'International Tables Vol C Tables 4.2.6.8 and 6.1.1.4'
Zr Zr -2.9673 0.5597 'International Tables Vol C Tables 4.2.6.8 and 6.1.1.4'
W W -0.8490 6.8722 'International Tables Vol C Tables 4.2.6.8 and 6.1.1.4'

loop_
_geom_angle_atom_site_label_1
_geom_angle_atom_site_label_2
_geom_angle_atom_site_label_3
_geom_angle
_geom_angle_site_symmetry_1
_geom_angle_site_symmetry_3
_geom_angle_publ_flag
N1 C2 C1 111(2) . . ?
C4 C3 N1 111(2) . . ?
N2 C6 C5 108.9(12) . . ?
N2 C7 C8 112.9(12) . . ?
N3 C10 C9 106.4(17) . . ?
N3 C11 C12 109.0(16) . . ?
N4 C14 C13 111.0(14) . . ?
N4 C15 C16 110.0(15) . . ?
N5 C18 C17 107.5(17) . . ?
N5 C19 C20 104.9(18) . . ?
N6 C22 C21 109.7(14) . . ?
N6 C23 C24 110.4(15) . . ?
C2 N1 C3 112.9(19) . . ?
C7 N2 C6 111.6(12) . . ?
C10 N3 C11 108.9(15) . . ?
C14 N4 C15 115.8(13) . . ?
C18 N5 C19 107.5(17) . . ?
C23 N6 C22 113.3(13) . . ?
W2A O4A W1A 126.0(5) . . ?
W2A O5A W3A 126.9(5) . . ?
W1A O6A W3A 124.9(5) . . ?
W1A O7A W4A 146.7(6) . . ?
W5A O8A W2A 150.8(6) . . ?
W2A O9A W6A 153.5(6) . . ?
W3A O10A W7A 143.3(6) . . ?
W3A O11A Zr1A 157.9(5) . . ?
W1A O12A W8A 152.2(6) . . ?
W5A O18A W4A 125.3(5) . . ?
W6A O19A W5A 150.5(6) . . ?
W6A O20A W7A 127.0(5) . . ?
W7A O21A Zr1A 161.0(6) . . ?
W8A O22A Zr1A 135.3(6) . . ?
W4A O23A W8A 155.1(6) . . ?
W4A O24A W9A 125.9(5) . . ?
W9A O25A W5A 124.9(5) . . ?
W6A O26A W10A 122.9(5) . . ?
W10A O27A W7A 125.7(5) . . ?
W11A O28A Zr1A 136.5(5) . . ?
W11A O29A W8A 122.7(5) . . ?
W9A O33A W11A 155.1(5) . . ?
W10A O34A W9A 149.0(6) . . ?
W10A O35A W11A 151.5(6) . . ?
P1A O36A W5A 128.3(5) . . ?
P1A O36A W9A 123.7(5) . . ?
W5A O36A W9A 91.7(3) . . ?
P1A O36A W4A 123.3(5) . . ?
W5A O36A W4A 90.3(3) . . ?
W9A O36A W4A 88.4(3) . . ?
P1A O37A W10A 126.7(5) . . ?
P1A O37A W7A 124.8(6) . . ?
W10A O37A W7A 90.4(3) . . ?
P1A O37A W6A 125.2(5) . . ?
W10A O37A W6A 88.7(3) . . ?
W7A O37A W6A 89.6(3) . . ?
P1A O38A W8A 127.9(5) . . ?
P1A O38A W11A 127.3(6) . . ?
W8A O38A W11A 90.4(3) . . ?
P1A O39A W3A 126.0(5) . . ?
P1A O39A W1A 125.0(5) . . ?
W3A O39A W1A 90.5(3) . . ?
P1A O39A W2A 125.9(6) . . ?
W3A O39A W2A 89.4(3) . . ?
W1A O39A W2A 88.5(3) . . ?
W2B O4B W1B 125.3(5) . . ?
W2B O5B W3B 127.5(5) . . ?
W1B O6B W3B 123.6(5) . . ?
W1B O7B W4B 147.3(5) . . ?
W5B O8B W2B 151.3(5) . . ?
W6B O9B W2B 154.0(5) . . ?
W7B O10B W3B 143.9(5) . . ?
W3B O11B Zr1B 157.2(5) . . ?
W1B O12B W8B 153.1(6) . . ?
W5B O18B W4B 126.2(5) . . ?
W5B O19B W6B 148.9(6) . . ?
W6B O20B W7B 126.3(5) . . ?
W7B O21B Zr1B 159.6(6) . . ?
W8B O22B Zr1B 137.1(6) . . ?
W4B O23B W8B 153.9(5) . . ?
W4B O24B W9B 125.6(5) . . ?
W9B O25B W5B 123.8(5) . . ?
W10B O26B W6B 124.6(5) . . ?
W7B O27B W10B 124.0(5) . . ?
W11B O28B Zr1B 138.7(5) . . ?
W11B O29B W8B 122.6(5) . . ?
W9B O33B W11B 153.9(6) . . ?
W10B O34B W9B 147.8(6) . . ?
W10B O35B W11B 152.3(6) . . ?
P1B O36B W5B 127.5(5) . . ?
P1B O36B W9B 124.8(5) . . ?
W5B O36B W9B 90.9(3) . . ?
P1B O36B W4B 123.4(5) . . ?
W5B O36B W4B 90.5(3) . . ?
W9B O36B W4B 88.5(3) . . ?
P1B O37B W10B 125.9(5) . . ?
P1B O37B W7B 126.2(6) . . ?
W10B O37B W7B 90.1(3) . . ?
P1B O37B W6B 125.7(5) . . ?
W10B O37B W6B 88.4(3) . . ?
W7B O37B W6B 88.7(3) . . ?
P1B O38B W8B 127.9(5) . . ?
P1B O38B W11B 127.8(6) . . ?
W8B O38B W11B 89.5(3) . . ?
P1B O39B W3B 125.9(5) . . ?
P1B O39B W1B 126.2(5) . . ?
W3B O39B W1B 90.0(3) . . ?
P1B O39B W2B 126.2(6) . . ?
W3B O39B W2B 88.9(3) . . ?
W1B O39B W2B 87.4(3) . . ?
Zr1B O1M Zr1A 112.3(4) . . ?
Zr1A O2M Zr1B 112.5(4) . . ?
O38A P1A O39A 109.7(6) . . ?
O38A P1A O37A 109.7(5) . . ?
O39A P1A O37A 109.3(5) . . ?
O38A P1A O36A 110.9(6) . . ?
O39A P1A O36A 109.1(6) . . ?
O37A P1A O36A 108.0(6) . . ?
O38B P1B O39B 109.5(6) . . ?
O38B P1B O37B 109.5(6) . . ?
O39B P1B O37B 109.5(5) . . ?
O38B P1B O36B 110.5(5) . . ?
O39B P1B O36B 109.3(5) . . ?
O37B P1B O36B 108.5(6) . . ?
O1A W1A O12A 105.1(5) . . ?
O1A W1A O7A 101.1(5) . . ?
O12A W1A O7A 88.6(4) . . ?
O1A W1A O6A 101.1(5) . . ?
O12A W1A O6A 88.7(4) . . ?
O7A W1A O6A 157.6(4) . . ?
O1A W1A O4A 98.3(5) . . ?
O12A W1A O4A 156.7(4) . . ?
O7A W1A O4A 87.2(4) . . ?
O6A W1A O4A 86.5(4) . . ?
O1A W1A O39A 169.3(5) . . ?
O12A W1A O39A 83.3(4) . . ?
O7A W1A O39A 85.5(4) . . ?
O6A W1A O39A 72.1(4) . . ?
O4A W1A O39A 73.4(4) . . ?
O2A W2A O5A 103.9(5) . . ?
O2A W2A O9A 102.8(5) . . ?
O5A W2A O9A 91.2(4) . . ?
O2A W2A O4A 102.1(5) . . ?
O5A W2A O4A 89.3(4) . . ?
O9A W2A O4A 154.2(4) . . ?
O2A W2A O8A 101.4(5) . . ?
O5A W2A O8A 154.7(4) . . ?
O9A W2A O8A 83.8(4) . . ?
O4A W2A O8A 84.8(4) . . ?
O2A W2A O39A 172.2(4) . . ?
O5A W2A O39A 71.7(4) . . ?
O9A W2A O39A 84.0(4) . . ?
O4A W2A O39A 71.7(4) . . ?
O8A W2A O39A 83.1(4) . . ?
O3A W3A O11A 102.0(5) . . ?
O3A W3A O10A 103.7(5) . . ?
O11A W3A O10A 90.7(4) . . ?
O3A W3A O6A 99.0(5) . . ?
O11A W3A O6A 93.4(4) . . ?
O10A W3A O6A 155.5(4) . . ?
O3A W3A O5A 100.9(5) . . ?
O11A W3A O5A 157.0(4) . . ?
O10A W3A O5A 83.0(4) . . ?
O6A W3A O5A 83.9(4) . . ?
O3A W3A O39A 169.1(4) . . ?
O11A W3A O39A 85.4(4) . . ?
O10A W3A O39A 83.9(4) . . ?
O6A W3A O39A 72.5(4) . . ?
O5A W3A O39A 72.0(4) . . ?
O13A W4A O23A 104.3(5) . . ?
O13A W4A O24A 101.4(5) . . ?
O23A W4A O24A 92.6(5) . . ?
O13A W4A O7A 101.9(5) . . ?
O23A W4A O7A 87.0(4) . . ?
O24A W4A O7A 156.0(4) . . ?
O13A W4A O18A 101.2(5) . . ?
O23A W4A O18A 154.2(4) . . ?
O24A W4A O18A 86.0(4) . . ?
O7A W4A O18A 84.1(4) . . ?
O13A W4A O36A 170.3(5) . . ?
O23A W4A O36A 84.1(4) . . ?
O24A W4A O36A 72.9(4) . . ?
O7A W4A O36A 83.2(4) . . ?
O18A W4A O36A 70.8(4) . . ?
O14A W5A O8A 102.7(5) . . ?
O14A W5A O18A 103.0(5) . . ?
O8A W5A O18A 91.8(4) . . ?
O14A W5A O19A 100.6(5) . . ?
O8A W5A O19A 86.3(4) . . ?
O18A W5A O19A 156.1(4) . . ?
O14A W5A O25A 98.7(5) . . ?
O8A W5A O25A 158.1(4) . . ?
O18A W5A O25A 87.8(4) . . ?
O19A W5A O25A 85.2(4) . . ?
O14A W5A O36A 170.3(4) . . ?
O8A W5A O36A 86.6(4) . . ?
O18A W5A O36A 73.6(4) . . ?
O19A W5A O36A 82.6(4) . . ?
O25A W5A O36A 72.3(4) . . ?
O15A W6A O20A 102.5(5) . . ?
O15A W6A O19A 103.1(5) . . ?
O20A W6A O19A 154.3(4) . . ?
O15A W6A O9A 102.4(5) . . ?
O20A W6A O9A 88.0(4) . . ?
O19A W6A O9A 85.0(4) . . ?
O15A W6A O26A 99.3(5) . . ?
O20A W6A O26A 89.2(4) . . ?
O19A W6A O26A 88.3(4) . . ?
O9A W6A O26A 158.3(4) . . ?
O15A W6A O37A 170.8(4) . . ?
O20A W6A O37A 72.0(4) . . ?
O19A W6A O37A 82.9(4) . . ?
O9A W6A O37A 85.0(4) . . ?
O26A W6A O37A 73.6(4) . . ?
O16A W7A O21A 102.8(5) . . ?
O16A W7A O27A 101.8(5) . . ?
O21A W7A O27A 92.1(4) . . ?
O16A W7A O10A 101.8(5) . . ?
O21A W7A O10A 88.9(4) . . ?
O27A W7A O10A 155.6(4) . . ?
O16A W7A O20A 100.3(5) . . ?
O21A W7A O20A 156.7(4) . . ?
O27A W7A O20A 85.4(4) . . ?
O10A W7A O20A 84.2(4) . . ?
O16A W7A O37A 169.5(5) . . ?
O21A W7A O37A 85.9(4) . . ?
O27A W7A O37A 71.7(4) . . ?
O10A W7A O37A 84.1(4) . . ?
O20A W7A O37A 71.3(4) . . ?
O17A W8A O22A 101.9(5) . . ?
O17A W8A O12A 100.6(5) . . ?
O22A W8A O12A 93.0(4) . . ?
O17A W8A O29A 100.9(5) . . ?
O22A W8A O29A 92.9(4) . . ?
O12A W8A O29A 156.0(4) . . ?
O17A W8A O23A 99.8(5) . . ?
O22A W8A O23A 158.1(4) . . ?
O12A W8A O23A 80.8(4) . . ?
O29A W8A O23A 85.1(4) . . ?
O17A W8A O38A 173.6(5) . . ?
O22A W8A O38A 77.8(4) . . ?
O12A W8A O38A 85.8(4) . . ?
O29A W8A O38A 72.7(4) . . ?
O23A W8A O38A 80.8(4) . . ?
O30A W9A O33A 105.5(5) . . ?
O30A W9A O24A 103.0(5) . . ?
O33A W9A O24A 90.7(4) . . ?
O30A W9A O34A 100.1(5) . . ?
O33A W9A O34A 85.6(4) . . ?
O24A W9A O34A 156.7(4) . . ?
O30A W9A O25A 100.0(5) . . ?
O33A W9A O25A 154.2(4) . . ?
O24A W9A O25A 86.4(4) . . ?
O34A W9A O25A 87.0(4) . . ?
O30A W9A O36A 169.9(5) . . ?
O33A W9A O36A 83.8(4) . . ?
O24A W9A O36A 72.7(4) . . ?
O34A W9A O36A 84.1(4) . . ?
O25A W9A O36A 70.9(4) . . ?
O31A W10A O34A 102.9(5) . . ?
O31A W10A O35A 101.9(5) . . ?
O34A W10A O35A 87.1(4) . . ?
O31A W10A O27A 100.3(5) . . ?
O34A W10A O27A 156.8(4) . . ?
O35A W10A O27A 89.3(4) . . ?
O31A W10A O26A 99.8(5) . . ?
O34A W10A O26A 87.9(4) . . ?
O35A W10A O26A 158.3(4) . . ?
O27A W10A O26A 87.0(4) . . ?
O31A W10A O37A 170.7(4) . . ?
O34A W10A O37A 84.5(4) . . ?
O35A W10A O37A 83.8(4) . . ?
O27A W10A O37A 72.3(4) . . ?
O26A W10A O37A 74.7(4) . . ?
O32A W11A O28A 101.0(5) . . ?
O32A W11A O29A 99.9(5) . . ?
O28A W11A O29A 91.6(4) . . ?
O32A W11A O35A 102.4(4) . . ?
O28A W11A O35A 90.9(4) . . ?
O29A W11A O35A 156.6(4) . . ?
O32A W11A O33A 101.4(4) . . ?
O28A W11A O33A 157.4(4) . . ?
O29A W11A O33A 87.1(4) . . ?
O35A W11A O33A 81.8(4) . . ?
O32A W11A O38A 172.1(4) . . ?
O28A W11A O38A 76.8(4) . . ?
O29A W11A O38A 72.7(4) . . ?
O35A W11A O38A 85.3(4) . . ?
O33A W11A O38A 81.3(4) . . ?
O1B W1B O7B 103.4(5) . . ?
O1B W1B O12B 103.0(5) . . ?
O7B W1B O12B 88.7(4) . . ?
O1B W1B O4B 101.2(4) . . ?
O7B W1B O4B 87.9(4) . . ?
O12B W1B O4B 155.7(4) . . ?
O1B W1B O6B 98.1(5) . . ?
O7B W1B O6B 158.4(4) . . ?
O12B W1B O6B 88.8(4) . . ?
O4B W1B O6B 85.6(4) . . ?
O1B W1B O39B 170.1(4) . . ?
O7B W1B O39B 85.3(4) . . ?
O12B W1B O39B 81.6(4) . . ?
O4B W1B O39B 74.1(4) . . ?
O6B W1B O39B 73.1(4) . . ?
O2B W2B O5B 102.6(5) . . ?
O2B W2B O4B 101.8(4) . . ?
O5B W2B O4B 89.1(4) . . ?
O2B W2B O9B 102.3(5) . . ?
O5B W2B O9B 90.3(4) . . ?
O4B W2B O9B 155.4(4) . . ?
O2B W2B O8B 102.4(5) . . ?
O5B W2B O8B 154.9(4) . . ?
O4B W2B O8B 87.4(4) . . ?
O9B W2B O8B 82.9(4) . . ?
O2B W2B O39B 172.5(4) . . ?
O5B W2B O39B 72.2(4) . . ?
O4B W2B O39B 73.0(4) . . ?
O9B W2B O39B 83.4(4) . . ?
O8B W2B O39B 83.0(4) . . ?
O3B W3B O11B 103.5(5) . . ?
O3B W3B O10B 103.0(4) . . ?
O11B W3B O10B 90.6(4) . . ?
O3B W3B O6B 99.2(4) . . ?
O11B W3B O6B 93.3(4) . . ?
O10B W3B O6B 156.0(4) . . ?
O3B W3B O5B 100.7(5) . . ?
O11B W3B O5B 155.9(4) . . ?
O10B W3B O5B 83.9(4) . . ?
O6B W3B O5B 82.9(4) . . ?
O3B W3B O39B 169.2(4) . . ?
O11B W3B O39B 84.8(4) . . ?
O10B W3B O39B 83.6(4) . . ?
O6B W3B O39B 73.2(4) . . ?
O5B W3B O39B 71.3(4) . . ?
O13B W4B O23B 104.5(5) . . ?
O13B W4B O24B 100.8(4) . . ?
O23B W4B O24B 91.6(4) . . ?
O13B W4B O18B 101.0(4) . . ?
O23B W4B O18B 154.4(4) . . ?
O24B W4B O18B 86.2(4) . . ?
O13B W4B O7B 101.9(4) . . ?
O23B W4B O7B 86.5(4) . . ?
O24B W4B O7B 157.0(4) . . ?
O18B W4B O7B 85.6(4) . . ?
O13B W4B O36B 169.4(4) . . ?
O23B W4B O36B 84.4(4) . . ?
O24B W4B O36B 72.9(4) . . ?
O18B W4B O36B 70.6(4) . . ?
O7B W4B O36B 84.1(3) . . ?
O14B W5B O8B 103.3(4) . . ?
O14B W5B O18B 100.3(4) . . ?
O8B W5B O18B 89.6(4) . . ?
O14B W5B O19B 102.8(4) . . ?
O8B W5B O19B 87.4(4) . . ?
O18B W5B O19B 156.8(4) . . ?
O14B W5B O25B 97.9(4) . . ?
O8B W5B O25B 158.8(4) . . ?
O18B W5B O25B 86.1(4) . . ?
O19B W5B O25B 88.4(4) . . ?
O14B W5B O36B 168.8(4) . . ?
O8B W5B O36B 85.6(4) . . ?
O18B W5B O36B 72.7(4) . . ?
O19B W5B O36B 84.1(4) . . ?
O25B W5B O36B 73.3(4) . . ?
O15B W6B O20B 104.0(5) . . ?
O15B W6B O9B 101.2(5) . . ?
O20B W6B O9B 90.0(4) . . ?
O15B W6B O19B 100.5(5) . . ?
O20B W6B O19B 155.6(4) . . ?
O9B W6B O19B 85.6(4) . . ?
O15B W6B O26B 102.7(5) . . ?
O20B W6B O26B 87.6(4) . . ?
O9B W6B O26B 155.8(4) . . ?
O19B W6B O26B 86.7(4) . . ?
O15B W6B O37B 174.1(4) . . ?
O20B W6B O37B 72.7(4) . . ?
O9B W6B O37B 83.8(4) . . ?
O19B W6B O37B 82.9(4) . . ?
O26B W6B O37B 72.5(4) . . ?
O16B W7B O21B 103.1(5) . . ?
O16B W7B O10B 103.2(5) . . ?
O21B W7B O10B 89.8(4) . . ?
O16B W7B O27B 100.2(5) . . ?
O21B W7B O27B 91.2(4) . . ?
O10B W7B O27B 155.7(4) . . ?
O16B W7B O20B 99.8(5) . . ?
O21B W7B O20B 157.1(4) . . ?
O10B W7B O20B 85.1(4) . . ?
O27B W7B O20B 84.6(4) . . ?
O16B W7B O37B 169.4(4) . . ?
O21B W7B O37B 85.0(4) . . ?
O10B W7B O37B 83.3(4) . . ?
O27B W7B O37B 72.6(4) . . ?
O20B W7B O37B 72.2(4) . . ?
O17B W8B O22B 103.8(5) . . ?
O17B W8B O29B 102.0(5) . . ?
O22B W8B O29B 93.1(4) . . ?
O17B W8B O12B 100.3(5) . . ?
O22B W8B O12B 91.2(4) . . ?
O29B W8B O12B 155.6(4) . . ?
O17B W8B O23B 98.6(5) . . ?
O22B W8B O23B 157.3(4) . . ?
O29B W8B O23B 85.6(4) . . ?
O12B W8B O23B 81.3(4) . . ?
O17B W8B O38B 175.4(4) . . ?
O22B W8B O38B 76.4(4) . . ?
O29B W8B O38B 73.4(4) . . ?
O12B W8B O38B 84.4(4) . . ?
O23B W8B O38B 81.5(4) . . ?
O30B W9B O33B 103.8(5) . . ?
O30B W9B O24B 101.5(5) . . ?
O33B W9B O24B 90.3(4) . . ?
O30B W9B O34B 101.7(5) . . ?
O33B W9B O34B 86.2(4) . . ?
O24B W9B O34B 156.7(4) . . ?
O30B W9B O25B 100.5(5) . . ?
O33B W9B O25B 155.7(4) . . ?
O24B W9B O25B 85.9(4) . . ?
O34B W9B O25B 87.8(4) . . ?
O30B W9B O36B 170.8(4) . . ?
O33B W9B O36B 83.9(4) . . ?
O24B W9B O36B 73.1(4) . . ?
O34B W9B O36B 83.7(4) . . ?
O25B W9B O36B 72.0(4) . . ?
O31B W10B O35B 100.6(5) . . ?
O31B W10B O34B 102.5(5) . . ?
O35B W10B O34B 87.9(4) . . ?
O31B W10B O26B 102.0(5) . . ?
O35B W10B O26B 157.4(4) . . ?
O34B W10B O26B 88.4(4) . . ?
O31B W10B O27B 98.3(5) . . ?
O35B W10B O27B 89.5(4) . . ?
O34B W10B O27B 159.2(4) . . ?
O26B W10B O27B 86.1(4) . . ?
O31B W10B O37B 170.9(4) . . ?
O35B W10B O37B 83.1(4) . . ?
O34B W10B O37B 85.8(4) . . ?
O26B W10B O37B 74.4(4) . . ?
O27B W10B O37B 73.3(4) . . ?
O32B W11B O28B 102.2(5) . . ?
O32B W11B O29B 100.4(5) . . ?
O28B W11B O29B 92.1(4) . . ?
O32B W11B O35B 103.4(5) . . ?
O28B W11B O35B 89.0(4) . . ?
O29B W11B O35B 155.4(4) . . ?
O32B W11B O33B 100.6(5) . . ?
O28B W11B O33B 156.9(4) . . ?
O29B W11B O33B 87.3(4) . . ?
O35B W11B O33B 82.3(4) . . ?
O32B W11B O38B 172.9(4) . . ?
O28B W11B O38B 75.6(4) . . ?
O29B W11B O38B 73.1(4) . . ?
O35B W11B O38B 83.4(4) . . ?
O33B W11B O38B 82.2(4) . . ?
O21A Zr1A O28A 84.3(4) . . ?
O21A Zr1A O11A 75.5(4) . . ?
O28A Zr1A O11A 129.5(4) . . ?
O21A Zr1A O2M 145.6(4) . . ?
O28A Zr1A O2M 84.9(4) . . ?
O11A Zr1A O2M 134.4(4) . . ?
O21A Zr1A O22A 131.0(4) . . ?
O28A Zr1A O22A 80.7(4) . . ?
O11A Zr1A O22A 79.0(4) . . ?
O2M Zr1A O22A 78.9(4) . . ?
O21A Zr1A O1M 78.6(4) . . ?
O28A Zr1A O1M 81.8(4) . . ?
O11A Zr1A O1M 135.8(4) . . ?
O2M Zr1A O1M 67.6(4) . . ?
O22A Zr1A O1M 143.2(4) . . ?
O21A Zr1A O1WA 104.9(4) . . ?
O28A Zr1A O1WA 156.9(4) . . ?
O11A Zr1A O1WA 73.6(4) . . ?
O2M Zr1A O1WA 75.5(4) . . ?
O22A Zr1A O1WA 107.0(4) . . ?
O1M Zr1A O1WA 79.4(4) . . ?
O21A Zr1A Zr1B 112.0(3) . . ?
O28A Zr1A Zr1B 82.6(3) . . ?
O11A Zr1A Zr1B 147.9(3) . . ?
O2M Zr1A Zr1B 34.1(3) . . ?
O22A Zr1A Zr1B 111.9(3) . . ?
O1M Zr1A Zr1B 33.5(3) . . ?
O1WA Zr1A Zr1B 74.3(3) . . ?
O28B Zr1B O21B 82.9(4) . . ?
O28B Zr1B O22B 80.5(4) . . ?
O21B Zr1B O22B 130.3(4) . . ?
O28B Zr1B O1M 87.0(4) . . ?
O21B Zr1B O1M 144.6(4) . . ?
O22B Zr1B O1M 80.7(4) . . ?
O28B Zr1B O11B 128.7(4) . . ?
O21B Zr1B O11B 76.5(4) . . ?
O22B Zr1B O11B 78.3(4) . . ?
O1M Zr1B O11B 133.7(4) . . ?
O28B Zr1B O2M 81.7(4) . . ?
O21B Zr1B O2M 77.4(4) . . ?
O22B Zr1B O2M 144.2(4) . . ?
O1M Zr1B O2M 67.6(4) . . ?
O11B Zr1B O2M 136.1(4) . . ?
O28B Zr1B O1WB 156.9(4) . . ?
O21B Zr1B O1WB 101.3(4) . . ?
O22B Zr1B O1WB 111.9(4) . . ?
O1M Zr1B O1WB 76.4(4) . . ?
O11B Zr1B O1WB 74.1(4) . . ?
O2M Zr1B O1WB 77.2(4) . . ?
O28B Zr1B Zr1A 82.6(3) . . ?
O21B Zr1B Zr1A 110.6(3) . . ?
O22B Zr1B Zr1A 113.2(3) . . ?
O1M Zr1B Zr1A 34.1(3) . . ?
O11B Zr1B Zr1A 148.7(3) . . ?
O2M Zr1B Zr1A 33.4(3) . . ?
O1WB Zr1B Zr1A 74.7(3) . . ?

loop_
_geom_bond_atom_site_label_1
_geom_bond_atom_site_label_2
_geom_bond_distance
_geom_bond_site_symmetry_2
_geom_bond_publ_flag
C1 C2 1.46(3) . ?
C2 N1 1.45(3) . ?
C3 C4 1.55(3) . ?
C3 N1 1.62(3) . ?
C5 C6 1.57(2) . ?
C6 N2 1.52(2) . ?
C7 N2 1.48(2) . ?
C7 C8 1.58(2) . ?
C9 C10 1.51(3) . ?
C10 N3 1.51(2) . ?
C11 N3 1.52(3) . ?
C11 C12 1.54(3) . ?
C13 C14 1.58(2) . ?
C14 N4 1.48(2) . ?
C15 N4 1.53(2) . ?
C15 C16 1.54(3) . ?
C17 C18 1.54(3) . ?
C18 N5 1.53(3) . ?
C19 N5 1.56(3) . ?
C19 C20 1.64(3) . ?
C21 C22 1.51(3) . ?
C22 N6 1.51(2) . ?
C23 N6 1.49(2) . ?
C23 C24 1.49(2) . ?
O1A W1A 1.698(10) . ?
O2A W2A 1.688(11) . ?
O3A W3A 1.707(11) . ?
O4A W2A 1.925(10) . ?
O4A W1A 1.936(10) . ?
O5A W2A 1.848(10) . ?
O5A W3A 2.003(10) . ?
O6A W1A 1.919(10) . ?
O6A W3A 1.942(10) . ?
O7A W1A 1.890(10) . ?
O7A W4A 1.925(10) . ?
O8A W5A 1.860(10) . ?
O8A W2A 1.968(10) . ?
O9A W2A 1.879(9) . ?
O9A W6A 1.920(9) . ?
O10A W3A 1.907(10) . ?
O10A W7A 1.936(9) . ?
O11A W3A 1.799(10) . ?
O11A Zr1A 2.126(9) . ?
O12A W1A 1.889(10) . ?
O12A W8A 1.924(10) . ?
O13A W4A 1.698(10) . ?
O14A W5A 1.719(11) . ?
O15A W6A 1.705(11) . ?
O16A W7A 1.703(11) . ?
O17A W8A 1.716(11) . ?
O18A W5A 1.889(10) . ?
O18A W4A 1.955(10) . ?
O19A W6A 1.913(10) . ?
O19A W5A 1.919(10) . ?
O20A W6A 1.884(10) . ?
O20A W7A 1.969(11) . ?
O21A W7A 1.803(10) . ?
O21A Zr1A 2.093(10) . ?
O22A W8A 1.807(10) . ?
O22A Zr1A 2.136(10) . ?
O23A W4A 1.836(10) . ?
O23A W8A 1.998(10) . ?
O24A W4A 1.900(10) . ?
O24A W9A 1.924(10) . ?
O25A W9A 1.942(10) . ?
O25A W5A 1.951(10) . ?
O26A W6A 1.932(10) . ?
O26A W10A 1.943(10) . ?
O27A W10A 1.930(10) . ?
O27A W7A 1.934(10) . ?
O28A W11A 1.822(10) . ?
O28A Zr1A 2.118(10) . ?
O29A W11A 1.905(10) . ?
O29A W8A 1.941(10) . ?
O30A W9A 1.705(11) . ?
O31A W10A 1.725(11) . ?
O32A W11A 1.706(10) . ?
O33A W9A 1.846(10) . ?
O33A W11A 1.974(10) . ?
O34A W10A 1.884(10) . ?
O34A W9A 1.931(10) . ?
O35A W10A 1.885(10) . ?
O35A W11A 1.948(10) . ?
O36A P1A 1.549(10) . ?
O36A W5A 2.372(10) . ?
O36A W9A 2.440(10) . ?
O36A W4A 2.445(9) . ?
O37A P1A 1.546(10) . ?
O37A W10A 2.411(9) . ?
O37A W7A 2.433(10) . ?
O37A W6A 2.461(10) . ?
O38A P1A 1.525(10) . ?
O38A W8A 2.364(9) . ?
O38A W11A 2.390(9) . ?
O39A P1A 1.536(10) . ?
O39A W3A 2.395(10) . ?
O39A W1A 2.425(9) . ?
O39A W2A 2.503(10) . ?
O1B W1B 1.705(10) . ?
O2B W2B 1.704(10) . ?
O3B W3B 1.704(10) . ?
O4B W2B 1.901(9) . ?
O4B W1B 1.927(10) . ?
O5B W2B 1.832(10) . ?
O5B W3B 2.004(11) . ?
O6B W1B 1.947(10) . ?
O6B W3B 1.948(9) . ?
O7B W1B 1.868(10) . ?
O7B W4B 1.944(9) . ?
O8B W5B 1.883(9) . ?
O8B W2B 1.947(10) . ?
O9B W6B 1.897(9) . ?
O9B W2B 1.927(9) . ?
O10B W7B 1.918(9) . ?
O10B W3B 1.938(9) . ?
O11B W3B 1.792(10) . ?
O11B Zr1B 2.148(10) . ?
O12B W1B 1.880(10) . ?
O12B W8B 1.930(10) . ?
O13B W4B 1.709(10) . ?
O14B W5B 1.713(10) . ?
O15B W6B 1.681(11) . ?
O16B W7B 1.720(10) . ?
O17B W8B 1.707(11) . ?
O18B W5B 1.904(9) . ?
O18B W4B 1.937(10) . ?
O19B W5B 1.910(10) . ?
O19B W6B 1.922(10) . ?
O20B W6B 1.884(10) . ?
O20B W7B 1.981(11) . ?
O21B W7B 1.792(10) . ?
O21B Zr1B 2.115(10) . ?
O22B W8B 1.814(10) . ?
O22B Zr1B 2.116(10) . ?
O23B W4B 1.849(10) . ?
O23B W8B 2.001(10) . ?
O24B W4B 1.916(10) . ?
O24B W9B 1.917(10) . ?
O25B W9B 1.942(10) . ?
O25B W5B 1.949(9) . ?
O26B W10B 1.927(10) . ?
O26B W6B 1.928(10) . ?
O27B W7B 1.942(10) . ?
O27B W10B 1.948(10) . ?
O28B W11B 1.810(11) . ?
O28B Zr1B 2.105(10) . ?
O29B W11B 1.910(10) . ?
O29B W8B 1.918(10) . ?
O30B W9B 1.707(10) . ?
O31B W10B 1.711(10) . ?
O32B W11B 1.718(10) . ?
O33B W9B 1.878(10) . ?
O33B W11B 1.950(10) . ?
O34B W10B 1.884(10) . ?
O34B W9B 1.933(10) . ?
O35B W10B 1.870(10) . ?
O35B W11B 1.948(10) . ?
O36B P1B 1.547(10) . ?
O36B W5B 2.378(10) . ?
O36B W9B 2.438(9) . ?
O36B W4B 2.447(9) . ?
O37B P1B 1.523(10) . ?
O37B W10B 2.409(9) . ?
O37B W7B 2.445(10) . ?
O37B W6B 2.486(10) . ?
O38B P1B 1.514(10) . ?
O38B W8B 2.378(9) . ?
O38B W11B 2.392(9) . ?
O39B P1B 1.523(9) . ?
O39B W3B 2.424(10) . ?
O39B W1B 2.429(9) . ?
O39B W2B 2.490(9) . ?
O1M Zr1B 2.133(11) . ?
O1M Zr1A 2.166(10) . ?
O2M Zr1A 2.130(11) . ?
O2M Zr1B 2.165(10) . ?
O1WA Zr1A 2.234(11) . ?
O1WB Zr1B 2.219(11) . ?
Zr1A Zr1B 3.571(2) . ?
